data_7208150
loop_
_publ_author_name
'S\'anchez, Ignacio'
'Campo, Jos\'e Antonio'
'Heras, Jos\'e Vicente'
'Rosario Torres, M.'
'Cano, Mercedes'

_publ_section_title
;
 Pyrazolium salts as a new class of ionic liquid crystals
;
_journal_issue 26
_journal_name_full 'Journal of Materials Chemistry'
_journal_page_first 13239
_journal_paper_doi 10.1039/c2jm31939j
_journal_volume 22
_journal_year 2012
_chemical_formula_sum 'C19 H29 B F4 N2 O'
_chemical_formula_weight 388.25
_chemical_name_systematic
;
?
;
_space_group_IT_number 2
_symmetry_cell_setting triclinic
_symmetry_space_group_name_Hall '-P 1'
_symmetry_space_group_name_H-M 'P -1'
_atom_sites_solution_hydrogens geom
_atom_sites_solution_primary direct
_atom_sites_solution_secondary difmap
_audit_creation_method SHELXL-97
_cell_angle_alpha 93.895(2)
_cell_angle_beta 94.406(2)
_cell_angle_gamma 104.332(2)
_cell_formula_units_Z 2
_cell_length_a 6.1620(6)
_cell_length_b 9.2230(9)
_cell_length_c 19.0670(19)
_cell_measurement_reflns_used 1700
_cell_measurement_temperature 296(2)
_cell_measurement_theta_max 22.62
_cell_measurement_theta_min 2.29
_cell_volume 1042.54(18)
_computing_cell_refinement 'Bruker SMART'
_computing_data_collection 'Bruker SMART'
_computing_data_reduction 'Bruker SAINT'
_computing_molecular_graphics 'Bruker SHELXTL'
_computing_publication_material 'Bruker SHELXTL'
_computing_structure_refinement 'SHELXL-97 (Sheldrick, 1997)'
_computing_structure_solution 'SHELXS-97 (Sheldrick, 1990)'
_diffrn_ambient_temperature 296(2)
_diffrn_measured_fraction_theta_full 0.970
_diffrn_measured_fraction_theta_max 0.970
_diffrn_measurement_device_type 'CCD area detector'
_diffrn_measurement_method 'phi and omega scans'
_diffrn_radiation_monochromator graphite
_diffrn_radiation_source 'fine-focus sealed tube'
_diffrn_radiation_type MoK\a
_diffrn_radiation_wavelength 0.71073
_diffrn_reflns_av_R_equivalents 0.0391
_diffrn_reflns_av_sigmaI/netI 0.0534
_diffrn_reflns_limit_h_max 7
_diffrn_reflns_limit_h_min -7
_diffrn_reflns_limit_k_max 10
_diffrn_reflns_limit_k_min -8
_diffrn_reflns_limit_l_max 22
_diffrn_reflns_limit_l_min -22
_diffrn_reflns_number 7996
_diffrn_reflns_theta_full 25.00
_diffrn_reflns_theta_max 25.00
_diffrn_reflns_theta_min 1.08
_exptl_absorpt_coefficient_mu 0.100
_exptl_absorpt_correction_type none
_exptl_crystal_colour colorless
_exptl_crystal_density_diffrn 1.237
_exptl_crystal_density_method 'not measured'
_exptl_crystal_description prismatic
_exptl_crystal_F_000 412
_exptl_crystal_size_max 0.45
_exptl_crystal_size_mid 0.14
_exptl_crystal_size_min 0.10
_refine_diff_density_max 0.376
_refine_diff_density_min -0.291
_refine_diff_density_rms 0.040
_refine_ls_extinction_method none
_refine_ls_goodness_of_fit_ref 0.994
_refine_ls_hydrogen_treatment constr
_refine_ls_matrix_type full
_refine_ls_number_parameters 246
_refine_ls_number_reflns 3571
_refine_ls_number_restraints 0
_refine_ls_restrained_S_all 0.994
_refine_ls_R_factor_all 0.1172
_refine_ls_R_factor_gt 0.0619
_refine_ls_shift/su_max 0.006
_refine_ls_shift/su_mean 0.001
_refine_ls_structure_factor_coef Fsqd
_refine_ls_weighting_details 'calc w=1/[\s^2^(Fo^2^)+(0.1200P)^2^+0.0000P] where P=(Fo^2^+2Fc^2^)/3'
_refine_ls_weighting_scheme calc
_refine_ls_wR_factor_gt 0.1841
_refine_ls_wR_factor_ref 0.2181
_reflns_number_gt 1749
_reflns_number_total 3571
_reflns_threshold_expression >2sigma(I)
_cod_data_source_file c2jm31939j.txt
_cod_data_source_block C19H29BF4N2O
_cod_depositor_comments
;
The following automatic conversions were performed:

'_symmetry_cell_setting' value 'Triclinic' changed to 'triclinic'
according to /home/saulius/struct/CIF-dictionaries/cif_core.dic
dictionary named 'cif_core.dic' version 2.4.1 from 2010-06-29.

Automatic conversion script
Id: cif_fix_values 1891 2012-01-12 08:04:46Z andrius 
;
_cod_original_sg_symbol_H-M P-1
_cod_database_code 7208150

loop_
_symmetry_equiv_pos_as_xyz
'x, y, z'
'-x, -y, -z'

loop_
_atom_site_label
_atom_site_type_symbol
_atom_site_fract_x
_atom_site_fract_y
_atom_site_fract_z
_atom_site_U_iso_or_equiv
_atom_site_adp_type
_atom_site_occupancy
_atom_site_symmetry_multiplicity
_atom_site_calc_flag
_atom_site_refinement_flags
N1 N -0.0897(4) 0.6543(3) 0.41548(13) 0.0632(7) Uani 1 1 d .
H1 H -0.1281 0.5370 0.4046 0.147(16) Uiso 1 1 d R
N2 N -0.2333(5) 0.7188(3) 0.44860(14) 0.0702(8) Uani 1 1 d .
H2 H -0.3467 0.6461 0.4795 0.157(18) Uiso 1 1 d R
O1 O 0.7054(3) 0.6171(2) 0.22238(11) 0.0698(7) Uani 1 1 d .
C3 C -0.1811(6) 0.8626(4) 0.43923(17) 0.0716(10) Uani 1 1 d .
H3 H -0.2547 0.9321 0.4567 0.086 Uiso 1 1 calc R
C4 C -0.0012(5) 0.8942(4) 0.39966(17) 0.0681(9) Uani 1 1 d .
H4 H 0.0697 0.9877 0.3859 0.082 Uiso 1 1 calc R
C5 C 0.0541(5) 0.7598(3) 0.38428(16) 0.0578(8) Uani 1 1 d .
C6 C 0.2274(5) 0.7244(3) 0.34366(15) 0.0540(8) Uani 1 1 d .
C7 C 0.3627(5) 0.8346(3) 0.30907(17) 0.0617(8) Uani 1 1 d .
H7 H 0.3441 0.9318 0.3136 0.074 Uiso 1 1 calc R
C8 C 0.5237(5) 0.8044(3) 0.26826(17) 0.0626(9) Uani 1 1 d .
H8 H 0.6118 0.8801 0.2453 0.075 Uiso 1 1 calc R
C9 C 0.5534(5) 0.6611(3) 0.26179(16) 0.0571(8) Uani 1 1 d .
C10 C 0.4210(5) 0.5500(3) 0.29706(16) 0.0625(9) Uani 1 1 d .
H10 H 0.4421 0.4534 0.2933 0.075 Uiso 1 1 calc R
C11 C 0.2615(5) 0.5800(3) 0.33696(16) 0.0591(8) Uani 1 1 d .
H11 H 0.1743 0.5040 0.3600 0.071 Uiso 1 1 calc R
C12 C 0.8448(5) 0.7266(3) 0.18428(16) 0.0634(9) Uani 1 1 d .
H12A H 0.9387 0.8070 0.2169 0.076 Uiso 1 1 calc R
H12B H 0.7522 0.7694 0.1525 0.076 Uiso 1 1 calc R
C13 C 0.9882(5) 0.6498(4) 0.14334(17) 0.0643(9) Uani 1 1 d .
H13A H 0.8920 0.5680 0.1119 0.077 Uiso 1 1 calc R
H13B H 1.0790 0.6070 0.1758 0.077 Uiso 1 1 calc R
C14 C 1.1419(5) 0.7561(3) 0.10016(16) 0.0655(9) Uani 1 1 d .
H14A H 1.0509 0.8022 0.0694 0.079 Uiso 1 1 calc R
H14B H 1.2415 0.8355 0.1320 0.079 Uiso 1 1 calc R
C15 C 1.2826(5) 0.6807(4) 0.05563(16) 0.0659(9) Uani 1 1 d .
H15A H 1.1828 0.6018 0.0236 0.079 Uiso 1 1 calc R
H15B H 1.3725 0.6337 0.0864 0.079 Uiso 1 1 calc R
C16 C 1.4374(5) 0.7859(4) 0.01298(17) 0.0693(9) Uani 1 1 d .
H16A H 1.3481 0.8359 -0.0162 0.083 Uiso 1 1 calc R
H16B H 1.5411 0.8624 0.0452 0.083 Uiso 1 1 calc R
C17 C 1.5716(5) 0.7111(4) -0.03380(17) 0.0708(9) Uani 1 1 d .
H17A H 1.4679 0.6337 -0.0656 0.085 Uiso 1 1 calc R
H17B H 1.6621 0.6619 -0.0045 0.085 Uiso 1 1 calc R
C18 C 1.7258(6) 0.8157(4) -0.07742(18) 0.0761(10) Uani 1 1 d .
H18A H 1.6357 0.8666 -0.1059 0.091 Uiso 1 1 calc R
H18B H 1.8316 0.8917 -0.0455 0.091 Uiso 1 1 calc R
C19 C 1.8559(6) 0.7414(4) -0.12526(19) 0.0835(11) Uani 1 1 d .
H19A H 1.7502 0.6634 -0.1561 0.100 Uiso 1 1 calc R
H19B H 1.9492 0.6930 -0.0966 0.100 Uiso 1 1 calc R
C20 C 2.0038(7) 0.8433(4) -0.1702(2) 0.1062(14) Uani 1 1 d .
H20A H 1.9101 0.8901 -0.1995 0.127 Uiso 1 1 calc R
H20B H 2.1073 0.9227 -0.1393 0.127 Uiso 1 1 calc R
C21 C 2.1376(8) 0.7705(5) -0.2168(3) 0.1381(19) Uani 1 1 d .
H21A H 2.2284 0.7211 -0.1887 0.207 Uiso 1 1 calc R
H21B H 2.2330 0.8456 -0.2410 0.207 Uiso 1 1 calc R
H21C H 2.0374 0.6981 -0.2507 0.207 Uiso 1 1 calc R
B1 B -0.3708(8) 0.2740(4) 0.4254(2) 0.0722(11) Uani 1 1 d .
F1 F -0.4410(4) 0.3857(2) 0.46148(14) 0.1325(10) Uani 1 1 d .
F4 F -0.3742(5) 0.1611(3) 0.46620(14) 0.1337(10) Uani 1 1 d .
F3 F -0.5155(5) 0.2223(3) 0.36777(16) 0.1625(13) Uani 1 1 d .
F2 F -0.1688(5) 0.3405(3) 0.40682(18) 0.1603(13) Uani 1 1 d .

loop_
_atom_site_aniso_label
_atom_site_aniso_U_11
_atom_site_aniso_U_22
_atom_site_aniso_U_33
_atom_site_aniso_U_23
_atom_site_aniso_U_13
_atom_site_aniso_U_12
N1 0.0547(15) 0.0642(18) 0.0703(17) 0.0017(14) 0.0148(14) 0.0128(14)
N2 0.0633(17) 0.074(2) 0.0715(18) -0.0025(16) 0.0131(15) 0.0147(16)
O1 0.0713(14) 0.0598(14) 0.0846(15) 0.0183(12) 0.0321(12) 0.0175(11)
C3 0.067(2) 0.077(3) 0.072(2) -0.0135(19) 0.0027(18) 0.0256(19)
C4 0.070(2) 0.059(2) 0.075(2) -0.0007(17) 0.0125(18) 0.0139(17)
C5 0.0515(18) 0.059(2) 0.0574(18) -0.0002(16) 0.0002(15) 0.0076(16)
C6 0.0496(17) 0.0548(18) 0.0567(18) 0.0025(15) 0.0049(15) 0.0124(14)
C7 0.0602(19) 0.0485(18) 0.077(2) 0.0065(16) 0.0112(17) 0.0138(15)
C8 0.0608(19) 0.0516(19) 0.076(2) 0.0123(16) 0.0150(17) 0.0106(15)
C9 0.0551(18) 0.058(2) 0.0602(19) 0.0090(15) 0.0083(15) 0.0154(15)
C10 0.071(2) 0.0501(18) 0.068(2) 0.0127(16) 0.0125(17) 0.0141(16)
C11 0.0584(19) 0.056(2) 0.066(2) 0.0153(15) 0.0181(16) 0.0123(15)
C12 0.0635(19) 0.0570(19) 0.070(2) 0.0177(16) 0.0162(17) 0.0104(16)
C13 0.0642(19) 0.062(2) 0.068(2) 0.0091(16) 0.0148(17) 0.0162(16)
C14 0.070(2) 0.0593(19) 0.068(2) 0.0108(16) 0.0162(17) 0.0139(16)
C15 0.071(2) 0.0557(19) 0.069(2) 0.0056(16) 0.0162(17) 0.0098(16)
C16 0.079(2) 0.0554(19) 0.074(2) 0.0106(17) 0.0213(18) 0.0125(17)
C17 0.080(2) 0.0538(19) 0.077(2) 0.0077(17) 0.0238(18) 0.0086(17)
C18 0.089(2) 0.059(2) 0.080(2) 0.0109(18) 0.0318(19) 0.0091(18)
C19 0.096(3) 0.065(2) 0.086(2) 0.0069(19) 0.036(2) 0.007(2)
C20 0.133(3) 0.075(3) 0.110(3) 0.011(2) 0.065(3) 0.008(2)
C21 0.161(4) 0.102(4) 0.145(4) -0.007(3) 0.094(4) 0.001(3)
B1 0.093(3) 0.045(2) 0.078(3) 0.005(2) 0.022(3) 0.014(2)
F1 0.171(2) 0.0723(15) 0.170(2) 0.0111(15) 0.106(2) 0.0331(15)
F4 0.184(2) 0.0863(16) 0.143(2) 0.0476(16) 0.0200(18) 0.0465(16)
F3 0.212(3) 0.105(2) 0.148(2) 0.0112(18) -0.043(2) 0.018(2)
F2 0.137(2) 0.0936(19) 0.259(4) 0.017(2) 0.122(2) 0.0157(16)

loop_
_atom_type_symbol
_atom_type_description
_atom_type_scat_dispersion_real
_atom_type_scat_dispersion_imag
_atom_type_scat_source
C C 0.0033 0.0016 'International Tables Vol C Tables 4.2.6.8 and 6.1.1.4'
H H 0.0000 0.0000 'International Tables Vol C Tables 4.2.6.8 and 6.1.1.4'
N N 0.0061 0.0033 'International Tables Vol C Tables 4.2.6.8 and 6.1.1.4'
O O 0.0106 0.0060 'International Tables Vol C Tables 4.2.6.8 and 6.1.1.4'
B B 0.0013 0.0007 'International Tables Vol C Tables 4.2.6.8 and 6.1.1.4'
F F 0.0171 0.0103 'International Tables Vol C Tables 4.2.6.8 and 6.1.1.4'

loop_
_geom_angle_atom_site_label_1
_geom_angle_atom_site_label_2
_geom_angle_atom_site_label_3
_geom_angle
N2 N1 C5 109.2(3)
N2 N1 H1 120.2
C5 N1 H1 127.9
C3 N2 N1 108.3(3)
C3 N2 H2 136.0
N1 N2 H2 115.3
C9 O1 C12 118.3(2)
N2 C3 C4 109.3(3)
N2 C3 H3 125.3
C4 C3 H3 125.3
C3 C4 C5 106.5(3)
C3 C4 H4 126.7
C5 C4 H4 126.7
N1 C5 C4 106.6(3)
N1 C5 C6 122.2(3)
C4 C5 C6 131.1(3)
C7 C6 C11 117.8(3)
C7 C6 C5 120.1(3)
C11 C6 C5 122.0(3)
C6 C7 C8 121.9(3)
C6 C7 H7 119.1
C8 C7 H7 119.1
C9 C8 C7 119.4(3)
C9 C8 H8 120.3
C7 C8 H8 120.3
O1 C9 C8 124.9(3)
O1 C9 C10 115.8(3)
C8 C9 C10 119.3(3)
C11 C10 C9 121.1(3)
C11 C10 H10 119.5
C9 C10 H10 119.5
C10 C11 C6 120.5(3)
C10 C11 H11 119.8
C6 C11 H11 119.8
O1 C12 C13 108.0(2)
O1 C12 H12A 110.1
C13 C12 H12A 110.1
O1 C12 H12B 110.1
C13 C12 H12B 110.1
H12A C12 H12B 108.4
C12 C13 C14 112.3(3)
C12 C13 H13A 109.1
C14 C13 H13A 109.1
C12 C13 H13B 109.1
C14 C13 H13B 109.1
H13A C13 H13B 107.9
C15 C14 C13 113.7(3)
C15 C14 H14A 108.8
C13 C14 H14A 108.8
C15 C14 H14B 108.8
C13 C14 H14B 108.8
H14A C14 H14B 107.7
C14 C15 C16 114.1(3)
C14 C15 H15A 108.7
C16 C15 H15A 108.7
C14 C15 H15B 108.7
C16 C15 H15B 108.7
H15A C15 H15B 107.6
C17 C16 C15 114.6(3)
C17 C16 H16A 108.6
C15 C16 H16A 108.6
C17 C16 H16B 108.6
C15 C16 H16B 108.6
H16A C16 H16B 107.6
C16 C17 C18 114.9(3)
C16 C17 H17A 108.5
C18 C17 H17A 108.5
C16 C17 H17B 108.5
C18 C17 H17B 108.5
H17A C17 H17B 107.5
C19 C18 C17 115.2(3)
C19 C18 H18A 108.5
C17 C18 H18A 108.5
C19 C18 H18B 108.5
C17 C18 H18B 108.5
H18A C18 H18B 107.5
C18 C19 C20 115.6(3)
C18 C19 H19A 108.4
C20 C19 H19A 108.4
C18 C19 H19B 108.4
C20 C19 H19B 108.4
H19A C19 H19B 107.4
C21 C20 C19 115.8(3)
C21 C20 H20A 108.3
C19 C20 H20A 108.3
C21 C20 H20B 108.3
C19 C20 H20B 108.3
H20A C20 H20B 107.4
C20 C21 H21A 109.5
C20 C21 H21B 109.5
H21A C21 H21B 109.5
C20 C21 H21C 109.5
H21A C21 H21C 109.5
H21B C21 H21C 109.5
F2 B1 F3 110.2(4)
F2 B1 F4 114.9(4)
F3 B1 F4 108.6(3)
F2 B1 F1 105.3(3)
F3 B1 F1 108.1(4)
F4 B1 F1 109.5(3)

loop_
_geom_bond_atom_site_label_1
_geom_bond_atom_site_label_2
_geom_bond_distance
N1 N2 1.353(3)
N1 C5 1.348(4)
N1 H1 1.0517
N2 C3 1.313(4)
N2 H2 1.0819
O1 C9 1.365(3)
O1 C12 1.432(3)
C3 C4 1.372(4)
C3 H3 0.9300
C4 C5 1.384(4)
C4 H4 0.9300
C5 C6 1.453(4)
C6 C7 1.385(4)
C6 C11 1.398(4)
C7 C8 1.376(4)
C7 H7 0.9300
C8 C9 1.377(4)
C8 H8 0.9300
C9 C10 1.390(4)
C10 C11 1.358(4)
C10 H10 0.9300
C11 H11 0.9300
C12 C13 1.494(4)
C12 H12A 0.9700
C12 H12B 0.9700
C13 C14 1.519(4)
C13 H13A 0.9700
C13 H13B 0.9700
C14 C15 1.513(4)
C14 H14A 0.9700
C14 H14B 0.9700
C15 C16 1.510(4)
C15 H15A 0.9700
C15 H15B 0.9700
C16 C17 1.506(4)
C16 H16A 0.9700
C16 H16B 0.9700
C17 C18 1.517(4)
C17 H17A 0.9700
C17 H17B 0.9700
C18 C19 1.498(4)
C18 H18A 0.9700
C18 H18B 0.9700
C19 C20 1.501(4)
C19 H19A 0.9700
C19 H19B 0.9700
C20 C21 1.492(5)
C20 H20A 0.9700
C20 H20B 0.9700
C21 H21A 0.9600
C21 H21B 0.9600
C21 H21C 0.9600
B1 F2 1.330(4)
B1 F3 1.341(5)
B1 F4 1.339(4)
B1 F1 1.376(4)

loop_
_geom_hbond_atom_site_label_D
_geom_hbond_atom_site_label_H
_geom_hbond_atom_site_label_A
_geom_hbond_distance_DH
_geom_hbond_distance_HA
_geom_hbond_distance_DA
_geom_hbond_angle_DHA
_geom_hbond_site_symmetry_A
N1 H1 F2 1.05 1.77 2.805(4) 166.8 .
N2 H2 F1 1.08 1.77 2.774(4) 151.7 2_466
C3 H3 F4 0.93 2.40 3.283(5) 157.9 1_565

loop_
_geom_torsion_atom_site_label_1
_geom_torsion_atom_site_label_2
_geom_torsion_atom_site_label_3
_geom_torsion_atom_site_label_4
_geom_torsion
C5 N1 N2 C3 -0.5(3)
N1 N2 C3 C4 -0.1(3)
N2 C3 C4 C5 0.6(3)
N2 N1 C5 C4 0.8(3)
N2 N1 C5 C6 -179.2(2)
C3 C4 C5 N1 -0.9(3)
C3 C4 C5 C6 179.2(3)
N1 C5 C6 C7 176.2(3)
C4 C5 C6 C7 -3.9(4)
N1 C5 C6 C11 -2.8(4)
C4 C5 C6 C11 177.2(3)
C11 C6 C7 C8 1.1(4)
C5 C6 C7 C8 -177.9(3)
C6 C7 C8 C9 -0.5(4)
C12 O1 C9 C8 -0.4(4)
C12 O1 C9 C10 179.4(2)
C7 C8 C9 O1 179.3(3)
C7 C8 C9 C10 -0.5(4)
O1 C9 C10 C11 -178.9(3)
C8 C9 C10 C11 0.8(4)
C9 C10 C11 C6 -0.2(4)
C7 C6 C11 C10 -0.7(4)
C5 C6 C11 C10 178.3(3)
C9 O1 C12 C13 -177.6(2)
O1 C12 C13 C14 179.4(2)
C12 C13 C14 C15 -177.6(3)
C13 C14 C15 C16 -179.5(3)
C14 C15 C16 C17 -177.7(3)
C15 C16 C17 C18 179.4(3)
C16 C17 C18 C19 -178.7(3)
C17 C18 C19 C20 178.3(3)
C18 C19 C20 C21 178.8(4)
